data_9015994
loop_
_publ_author_name
'Ortega, F.'
'Pope, M.'
'Evans, H.'

_publ_section_title
;
 Tungstorhenate heteropolyanions.2.Synthesis and characterization of
 enneatungstorhenates (V), -(VI), and -(VII)
 _cod_database_code 1008825
;
_journal_name_full 'Inorganic Chemistry'
_journal_page_first 2166
_journal_page_last 2169
_journal_paper_doi 10.1021/ic961142q
_journal_volume 36
_journal_year 1997
_chemical_formula_sum 'Cs2.5 O17.5 Re0.5 W4.5'
_space_group_IT_number 2
_symmetry_space_group_name_Hall '-P 1'
_symmetry_space_group_name_H-M 'P -1'
_cell_angle_alpha 100.55
_cell_angle_beta 115.81
_cell_angle_gamma 99.13
_cell_length_a 10.194
_cell_length_b 11.503
_cell_length_c 9.682
_cell_formula_units_Z 2
_cell_volume 967.654
_database_code_amcsd 0016694
_exptl_crystal_density_diffrn 5.260
_cod_duplicate_entry 1008825
_cod_original_formula_sum '(W4.5 Re.5) O17.5 Cs2.5'
_cod_database_code 9015994
_amcsd_formula_title 'Cs5 H6 O35 Re W9'

loop_
_space_group_symop_operation_xyz
x,y,z
-x,-y,-z

loop_
_atom_site_aniso_label
_atom_site_aniso_U_11
_atom_site_aniso_U_22
_atom_site_aniso_U_33
_atom_site_aniso_U_12
_atom_site_aniso_U_13
_atom_site_aniso_U_23
W1 0.01870 0.01110 0.01940 0.00080 0.00610 0.00190
Re1 0.01870 0.01110 0.01940 0.00080 0.00610 0.00190
W2 0.01940 0.01440 0.01810 0.00410 0.00480 0.00380
Re2 0.01940 0.01440 0.01810 0.00410 0.00480 0.00380
W3 0.02150 0.01630 0.01720 0.00490 0.00980 0.00280
Re3 0.02150 0.01630 0.01720 0.00490 0.00980 0.00280
W4 0.01820 0.01410 0.01740 0.00370 0.00680 0.00440
Re4 0.01820 0.01410 0.01740 0.00370 0.00680 0.00440
W5 0.02270 0.01680 0.01740 0.00240 0.01110 0.00380
Re5 0.02270 0.01680 0.01740 0.00240 0.01110 0.00380
Cs1 0.00620 0.00250 0.00460 0.00160 0.00190 0.00130
Cs2 0.00300 0.00300 0.00300 0.00060 0.00140 0.00070
Cs3 0.00570 0.00570 0.01090 -0.00010 0.00280 -0.00370

loop_
_atom_site_label
_atom_site_fract_x
_atom_site_fract_y
_atom_site_fract_z
_atom_site_occupancy
W1 0.87150 0.81820 0.74210 0.90000
Re1 0.87150 0.81820 0.74210 0.10000
W2 0.50860 0.76020 0.48800 0.90000
Re2 0.50860 0.76020 0.48800 0.10000
W3 0.61280 0.68190 0.82190 0.90000
Re3 0.61280 0.68190 0.82190 0.10000
W4 0.81900 0.52630 0.72650 0.90000
Re4 0.81900 0.52630 0.72650 0.10000
W5 0.71510 0.60510 0.39240 0.90000
Re5 0.71510 0.60510 0.39240 0.10000
O1 0.01500 0.94000 0.82800 1.00000
O2 0.41000 0.85600 0.40500 1.00000
O3 0.59800 0.73100 0.99500 1.00000
O4 0.95200 0.45700 0.82700 1.00000
O5 0.76800 0.59200 0.24600 1.00000
O6 0.71400 0.88100 0.62400 1.00000
O7 0.79700 0.81800 0.89200 1.00000
O8 0.96200 0.69300 0.81500 1.00000
O9 0.87500 0.75700 0.54700 1.00000
O10 0.50400 0.76500 0.68100 1.00000
O11 0.74800 0.57800 0.88000 1.00000
O12 0.83000 0.52000 0.53300 1.00000
O13 0.58000 0.70700 0.34000 1.00000
O14 0.45400 0.54000 0.71800 1.00000
O15 0.65000 0.38900 0.61800 1.00000
O16 0.67000 0.64400 0.61100 1.00000
Cs1 0.98280 0.19520 0.76430 1.00000
Cs2 0.28310 0.65070 0.99090 1.00000
Cs3 0.37820 0.98260 0.80400 0.50000
O17 0.82700 0.28000 0.36400 0.75000
O18 0.70800 0.07000 0.88300 0.75000

loop_
_cod_related_entry_id
_cod_related_entry_database
_cod_related_entry_code
1 AMCSD 0016694
